data_2107156
loop_
_publ_author_name
'Schaefer, W.P.'
'Lighty, R.A.'

_publ_section_title
;
 The Structure of Octammine-mue-amido-mue-hydroxodicobalt Disulfate
 Dihydrate
;
_journal_name_full 'Acta Crystallographica B (24,1968-38,1982)'
_journal_page_first 1777
_journal_page_last 1784
_journal_volume 28
_journal_year 1972
_chemical_formula_sum 'Cl0.214 Co2 H30.786 N9 O10.786 S2'
_chemical_name_systematic 'Co2 Cl.214 S2 O10.786 N9 H30.786'
_space_group_IT_number 2
_symmetry_space_group_name_Hall '-P 1'
_symmetry_space_group_name_H-M 'P -1'
_cell_angle_alpha 106.66
_cell_angle_beta 111.94
_cell_angle_gamma 68.95
_cell_formula_units_Z 1
_cell_length_a 9.151
_cell_length_b 8.633
_cell_length_c 6.91
_cell_volume 465.178
_citation_journal_id_ASTM ACBCAR
_cod_data_source_file Schaefer_ACBCAR_1972_1745.cif
_cod_data_source_block H30.786Cl0.214Co2N9O10.786S2
_cod_original_formula_sum 'H30.786 Cl0.214 Co2 N9 O10.786 S2'
_cod_database_code 2107156

loop_
_symmetry_equiv_pos_as_xyz
x,y,z
-x,-y,-z

loop_
_atom_site_label
_atom_site_type_symbol
_atom_site_fract_x
_atom_site_fract_y
_atom_site_fract_z
_atom_site_occupancy
_atom_site_U_iso_or_equiv
O1 O-2 0.4955 0.5015 0.3179 0.393 0.0
H2 H+1 0.518 0.172 0.48 1 0.0
H1 H+1 0.53 0.183 0.291 1 0.0
Cl1 Cl-1 0.4937 0.5049 0.2365 0.107 0.0
H5 H+1 0.864 0.517 0.673 1 0.0
H3 H+1 0.677 0.088 0.413 1 0.0
H12 H+1 0.785 0.207 0.211 1 0.0
H14 H+1 0.452 0.409 0.211 0.683 0.0
H13 H+1 0.539 0.599 0.317 0.683 0.0
N1 N-3 0.5889 0.1824 0.4232 1 0.0
H7 H+1 0.827 0.352 0.887 1 0.0
H4 H+1 0.751 0.621 0.762 1 0.0
O5 O-2 0.3689 0.2305 0.6863 1 0.0
O3 O-2 0.1402 0.4295 0.7991 1 0.0
O4 O-2 0.1425 0.1392 0.6564 1 0.0
N2 N-3 0.7739 0.5656 0.6514 1 0.0
S1 S+6 0.2439 0.2531 0.7844 1 0.0
N5 N-3 0.4957 0.4998 0.325 0.5 0.0
O2 O-2 0.3283 0.2091 0.9955 1 0.0
H10 H+1 0.903 0.224 0.422 1 0.0
N4 N-3 0.8206 0.2839 0.3599 1 0.0
H8 H+1 0.803 0.205 0.797 1 0.0
H11 H+1 0.827 0.378 0.292 1 0.0
Co1 Co+3 0.6727 0.3808 0.5374 1 0.0
N3 N-3 0.8317 0.2754 0.7811 1 0.0
O6 O-2 0.6923 0.0838 0.9296 1 0.0
H6 H+1 0.728 0.642 0.535 1 0.0
H9 H+1 0.933 0.208 0.732 1 0.0
